data_4344308
loop_
_publ_author_name
'Kleppinger, J.'
'Wrazel, J.'
'Calabrese, J.C.'
'Larsen, E.M.'

_publ_section_title
;
 Preparation and Structure of a Reduced-State Zirconium Cluster Containing
 Triangular (Zr3 Cl6) Units
;
_journal_name_full 'Inorganic Chemistry'
_journal_page_first 3172
_journal_page_last 3175
_journal_volume 19
_journal_year 1980
_chemical_formula_sum 'Cl36 Zr12'
_chemical_name_systematic 'Zr12 Al4 Cl51'
_space_group_crystal_system monoclinic
_space_group_IT_number 12
_space_group_name_Hall '-I 2y'
_space_group_name_H-M_alt 'I 1 2/m 1'
_cell_angle_alpha 90
_cell_angle_beta 90.15
_cell_angle_gamma 90
_cell_formula_units_Z 1
_cell_length_a 22.216
_cell_length_b 13.323
_cell_length_c 6.6236
_cell_volume 1960.471
_citation_journal_id_ASTM INOCAJ
_cod_data_source_file Kleppinger_INOCAJ_1980_1958.cif
_cod_data_source_block Cl36Zr12
_cod_depositor_comments
;
 Updating space group information.

 Antanas Vaitkus,
 2018-07-22
;
_cod_database_code 4344308

loop_
_space_group_symop_id
_space_group_symop_operation_xyz
1 x,y,z
2 -x,y,-z
3 -x,-y,-z
4 x,-y,z
5 x+1/2,y+1/2,z+1/2
6 -x+1/2,y+1/2,-z+1/2
7 -x+1/2,-y+1/2,-z+1/2
8 x+1/2,-y+1/2,z+1/2

loop_
_atom_site_label
_atom_site_type_symbol
_atom_site_fract_x
_atom_site_fract_y
_atom_site_fract_z
_atom_site_occupancy
_atom_site_U_iso_or_equiv
Cl2 Cl-1 0.145 0.1249 0.6091 1 0.0
Cl3 Cl-1 0.1036 0.1246 0.1422 1 0.0
Cl5 Cl-1 0.2284 0 0.0195 1 0.0
Cl6 Cl-1 0.2279 0.2515 0.0111 1 0.0
Cl1 Cl-1 0.0208 0 0.7353 1 0.0
Zr2 Zr+3 0.2091 0.1279 0.2921 1 0.0
Cl4 Cl-1 0.2697 0 0.4882 1 0.0
Zr1 Zr+3 0.0845 0 0.4165 1 0.0
